data_2238989
loop_
_publ_author_name
'Narayanan, P.'
'Sethusankar, K.'
'Saravanan, Velu'
'Mohanakrishnan, Arasambattu K.'

_publ_section_title
;
 2-(4-Chloro-2-nitrophenyl)-4-methoxy-9-phenylsulfonyl-9<i>H</i>-carbazole-3-carbaldehyde
;
_journal_coeditor_code LD2117
_journal_issue 2
_journal_name_full 'Acta Crystallographica Section E'
_journal_page_first o230
_journal_page_last o231
_journal_paper_doi 10.1107/S1600536814001809
_journal_volume 70
_journal_year 2014
_chemical_formula_iupac 'C26 H17 Cl N2 O6 S'
_chemical_formula_moiety 'C26 H17 Cl N2 O6 S'
_chemical_formula_sum 'C26 H17 Cl N2 O6 S'
_chemical_formula_weight 520.94
_chemical_name_systematic 2-(4-Chloro-2-nitrophenyl)-4-methoxy-9-phenylsulfonyl-9<i>H</i>-carbazole-3-carbaldehyde
_space_group_IT_number 2
_symmetry_cell_setting triclinic
_symmetry_space_group_name_Hall '-P 1'
_symmetry_space_group_name_H-M 'P -1'
_atom_sites_solution_hydrogens geom
_atom_sites_solution_primary direct
_atom_sites_solution_secondary difmap
_audit_creation_method SHELXL-97
_cell_angle_alpha 93.886(2)
_cell_angle_beta 93.952(3)
_cell_angle_gamma 97.772(2)
_cell_formula_units_Z 2
_cell_length_a 8.1937(5)
_cell_length_b 11.6112(8)
_cell_length_c 12.4346(9)
_cell_measurement_reflns_used 3911
_cell_measurement_temperature 296(2)
_cell_measurement_theta_max 26.00
_cell_measurement_theta_min 1.65
_cell_volume 1165.80(14)
_computing_cell_refinement 'SAINT (Bruker, 2008)'
_computing_data_collection 'APEX2 (Bruker, 2008)'
_computing_data_reduction 'SAINT (Bruker, 2008)'
_computing_molecular_graphics
;
ORTEP-3 for Windows (Farrugia, 2012) and Mercury (Macrae <i>et al.,</i>
2008)
;
_computing_publication_material 'SHELXL97 (Sheldrick, 2008) and  PLATON  (Spek, 2009)'
_computing_structure_refinement 'SHELXL97 (Sheldrick, 2008)'
_computing_structure_solution 'SHELXS97 (Sheldrick, 2008)'
_diffrn_ambient_temperature 296(2)
_diffrn_measured_fraction_theta_full 0.999
_diffrn_measured_fraction_theta_max 0.999
_diffrn_measurement_device_type 'Bruker Kappa APEXII CCD'
_diffrn_measurement_method '\w & \f scans'
_diffrn_radiation_monochromator graphite
_diffrn_radiation_source 'fine-focus sealed tube'
_diffrn_radiation_type MoK\a
_diffrn_radiation_wavelength 0.71073
_diffrn_reflns_av_R_equivalents 0.0255
_diffrn_reflns_av_sigmaI/netI 0.0194
_diffrn_reflns_limit_h_max 10
_diffrn_reflns_limit_h_min -10
_diffrn_reflns_limit_k_max 14
_diffrn_reflns_limit_k_min -14
_diffrn_reflns_limit_l_max 15
_diffrn_reflns_limit_l_min -15
_diffrn_reflns_number 20355
_diffrn_reflns_theta_full 26.00
_diffrn_reflns_theta_max 26.00
_diffrn_reflns_theta_min 1.65
_exptl_absorpt_coefficient_mu 0.301
_exptl_absorpt_correction_T_max 0.942
_exptl_absorpt_correction_T_min 0.928
_exptl_absorpt_correction_type multi-scan
_exptl_absorpt_process_details '(SADABS; Bruker, 2008)'
_exptl_crystal_colour colourless
_exptl_crystal_density_diffrn 1.484
_exptl_crystal_density_method 'not measured'
_exptl_crystal_description block
_exptl_crystal_F_000 536
_exptl_crystal_size_max 0.25
_exptl_crystal_size_mid 0.25
_exptl_crystal_size_min 0.20
_refine_diff_density_max 0.997
_refine_diff_density_min -0.554
_refine_ls_extinction_method none
_refine_ls_goodness_of_fit_ref 1.038
_refine_ls_hydrogen_treatment constr
_refine_ls_matrix_type full
_refine_ls_number_parameters 326
_refine_ls_number_reflns 4582
_refine_ls_number_restraints 1
_refine_ls_restrained_S_all 1.039
_refine_ls_R_factor_all 0.0654
_refine_ls_R_factor_gt 0.0557
_refine_ls_shift/su_max 0.004
_refine_ls_shift/su_mean 0.000
_refine_ls_structure_factor_coef Fsqd
_refine_ls_weighting_details 'calc w=1/[\s^2^(Fo^2^)+(0.0660P)^2^+1.5141P] where P=(Fo^2^+2Fc^2^)/3'
_refine_ls_weighting_scheme calc
_refine_ls_wR_factor_gt 0.1422
_refine_ls_wR_factor_ref 0.1521
_reflns_number_gt 3911
_reflns_number_total 4582
_reflns_threshold_expression I>2sigma(I)
_cod_data_source_file ld2117sup1.cif
_cod_data_source_block I
_cod_database_code 2238989
_cod_database_fobs_code 2238989

loop_
_symmetry_equiv_pos_as_xyz
'x, y, z'
'-x, -y, -z'

loop_
_atom_site_type_symbol
_atom_site_label
_atom_site_fract_x
_atom_site_fract_y
_atom_site_fract_z
_atom_site_U_iso_or_equiv
_atom_site_adp_type
_atom_site_calc_flag
_atom_site_refinement_flags
_atom_site_occupancy
_atom_site_symmetry_multiplicity
C C1 0.7875(3) 1.0463(2) 0.4054(2) 0.0331(5) Uani d . 1 1
C C2 0.7602(4) 1.1615(2) 0.4210(2) 0.0434(6) Uani d . 1 1
H H2 0.7825 1.2139 0.3689 0.052 Uiso calc R 1 1
C C3 0.6986(4) 1.1949(3) 0.5170(3) 0.0484(7) Uani d . 1 1
H H3 0.6789 1.2715 0.5295 0.058 Uiso calc R 1 1
C C4 0.6655(4) 1.1179(3) 0.5950(2) 0.0519(7) Uani d . 1 1
H H4 0.6244 1.1434 0.6589 0.062 Uiso calc R 1 1
C C5 0.6926(4) 1.0039(3) 0.5794(2) 0.0502(7) Uani d . 1 1
H H5 0.6696 0.9521 0.6321 0.060 Uiso calc R 1 1
C C6 0.7551(3) 0.9672(2) 0.4836(2) 0.0372(6) Uani d . 1 1
C C7 0.7947(3) 0.8559(2) 0.4413(2) 0.0378(6) Uani d . 1 1
C C8 0.7786(5) 0.7452(3) 0.4785(3) 0.0550(8) Uani d U 1 1
C C9 0.8216(5) 0.6511(3) 0.4157(3) 0.0541(8) Uani d . 1 1
C C10 0.8860(3) 0.6700(2) 0.3155(2) 0.0384(6) Uani d . 1 1
C C11 0.9044(3) 0.7800(2) 0.2777(2) 0.0344(5) Uani d . 1 1
H H11 0.9494 0.7928 0.2121 0.041 Uiso calc R 1 1
C C12 0.8542(3) 0.8706(2) 0.3397(2) 0.0313(5) Uani d . 1 1
C C13 0.9424(3) 0.5760(2) 0.2451(2) 0.0379(6) Uani d . 1 1
C C14 1.1098(4) 0.5799(2) 0.2345(3) 0.0457(7) Uani d . 1 1
H H14 1.1822 0.6399 0.2725 0.055 Uiso calc R 1 1
C C15 1.1740(4) 0.4983(3) 0.1700(3) 0.0500(7) Uani d . 1 1
H H15 1.2874 0.5035 0.1646 0.060 Uiso calc R 1 1
C C16 1.0675(4) 0.4088(2) 0.1134(2) 0.0424(6) Uani d . 1 1
C C17 0.9005(4) 0.4010(2) 0.1208(2) 0.0451(7) Uani d . 1 1
H H17 0.8286 0.3403 0.0835 0.054 Uiso calc R 1 1
C C18 0.8413(3) 0.4851(2) 0.1845(3) 0.0434(6) Uani d . 1 1
C C19 0.6070(3) 0.9713(2) 0.15423(19) 0.0343(5) Uani d . 1 1
C C20 0.4916(4) 1.0486(3) 0.1531(2) 0.0440(6) Uani d . 1 1
H H20 0.5234 1.1277 0.1722 0.053 Uiso calc R 1 1
C C21 0.3274(4) 1.0045(3) 0.1228(3) 0.0544(8) Uani d . 1 1
H H21 0.2482 1.0548 0.1215 0.065 Uiso calc R 1 1
C C22 0.2810(4) 0.8885(3) 0.0951(2) 0.0535(8) Uani d . 1 1
H H22 0.1708 0.8605 0.0744 0.064 Uiso calc R 1 1
C C23 0.3965(4) 0.8121(3) 0.0974(3) 0.0516(7) Uani d . 1 1
H H23 0.3636 0.7329 0.0793 0.062 Uiso calc R 1 1
C C24 0.5606(4) 0.8532(2) 0.1265(2) 0.0419(6) Uani d . 1 1
H H24 0.6391 0.8023 0.1275 0.050 Uiso calc R 1 1
C C25 0.8105(7) 0.7460(5) 0.6582(5) 0.1012(16) Uani d . 1 1
H H25A 0.8853 0.6893 0.6552 0.152 Uiso calc R 1 1
H H25B 0.7546 0.7410 0.7234 0.152 Uiso calc R 1 1
H H25C 0.8712 0.8227 0.6572 0.152 Uiso calc R 1 1
C C26 0.7960(8) 0.5343(3) 0.4572(4) 0.1036(19) Uani d . 1 1
H H26 0.7534 0.5295 0.5245 0.124 Uiso calc R 1 1
N N1 0.8522(3) 0.98826(17) 0.31621(17) 0.0342(5) Uani d . 1 1
N N2 0.6608(4) 0.4752(3) 0.1854(3) 0.0768(10) Uani d . 1 1
O O1 0.8401(3) 1.14723(16) 0.19275(16) 0.0466(5) Uani d . 1 1
O O2 0.9140(2) 0.95808(17) 0.12450(15) 0.0428(5) Uani d . 1 1
O O3 0.5979(3) 0.5591(3) 0.2093(3) 0.1015(12) Uani d . 1 1
O O4 0.5802(4) 0.3792(3) 0.1634(5) 0.154(2) Uani d . 1 1
O O5 0.6999(4) 0.7255(2) 0.5730(2) 0.0744(8) Uani d U 1 1
O O6 0.8242(7) 0.4466(2) 0.4137(3) 0.141(2) Uani d . 1 1
S S1 0.81663(8) 1.02362(5) 0.18874(5) 0.03341(18) Uani d . 1 1
Cl Cl1 1.14424(12) 0.30394(8) 0.03361(7) 0.0654(3) Uani d . 1 1

loop_
_atom_site_aniso_label
_atom_site_aniso_U_11
_atom_site_aniso_U_22
_atom_site_aniso_U_33
_atom_site_aniso_U_12
_atom_site_aniso_U_13
_atom_site_aniso_U_23
C1 0.0332(13) 0.0314(12) 0.0331(12) 0.0020(10) 0.0000(10) -0.0008(10)
C2 0.0545(17) 0.0313(13) 0.0444(15) 0.0062(12) 0.0046(13) 0.0021(11)
C3 0.0570(18) 0.0357(14) 0.0514(17) 0.0095(13) 0.0009(14) -0.0090(12)
C4 0.065(2) 0.0505(17) 0.0398(15) 0.0098(15) 0.0102(14) -0.0083(13)
C5 0.070(2) 0.0471(16) 0.0356(14) 0.0105(14) 0.0122(14) 0.0028(12)
C6 0.0422(15) 0.0345(13) 0.0344(13) 0.0054(11) 0.0000(11) 0.0011(10)
C7 0.0462(15) 0.0342(13) 0.0338(13) 0.0078(11) 0.0039(11) 0.0030(10)
C8 0.083(2) 0.0384(15) 0.0467(15) 0.0128(15) 0.0127(14) 0.0115(12)
C9 0.083(2) 0.0346(15) 0.0483(17) 0.0134(15) 0.0137(16) 0.0107(12)
C10 0.0424(15) 0.0315(13) 0.0416(14) 0.0068(11) 0.0011(11) 0.0029(11)
C11 0.0380(14) 0.0317(12) 0.0340(13) 0.0063(10) 0.0037(10) 0.0029(10)
C12 0.0321(12) 0.0287(12) 0.0330(12) 0.0039(9) -0.0002(10) 0.0051(9)
C13 0.0414(15) 0.0288(12) 0.0437(14) 0.0078(10) -0.0013(11) 0.0041(10)
C14 0.0398(15) 0.0381(14) 0.0562(17) 0.0025(12) -0.0049(13) -0.0029(12)
C15 0.0375(15) 0.0467(16) 0.067(2) 0.0091(12) 0.0048(14) 0.0014(14)
C16 0.0503(17) 0.0363(14) 0.0434(15) 0.0147(12) 0.0053(12) 0.0043(11)
C17 0.0487(17) 0.0332(14) 0.0514(17) 0.0059(12) -0.0034(13) -0.0032(12)
C18 0.0374(15) 0.0356(14) 0.0565(17) 0.0063(11) 0.0004(12) -0.0007(12)
C19 0.0346(13) 0.0411(14) 0.0287(12) 0.0080(10) 0.0058(10) 0.0048(10)
C20 0.0466(16) 0.0479(16) 0.0408(15) 0.0157(13) 0.0076(12) 0.0052(12)
C21 0.0412(17) 0.081(2) 0.0471(17) 0.0253(16) 0.0075(13) 0.0091(16)
C22 0.0366(16) 0.080(2) 0.0419(16) 0.0023(15) 0.0028(12) 0.0049(15)
C23 0.0493(18) 0.0541(18) 0.0470(17) -0.0043(14) 0.0021(13) -0.0020(13)
C24 0.0422(15) 0.0421(15) 0.0416(15) 0.0069(12) 0.0037(12) 0.0021(11)
C25 0.092(4) 0.086(3) 0.125(5) 0.022(3) -0.014(3) 0.007(3)
C26 0.204(6) 0.043(2) 0.076(3) 0.030(3) 0.057(3) 0.0231(19)
N1 0.0417(12) 0.0282(10) 0.0333(11) 0.0057(9) 0.0041(9) 0.0042(8)
N2 0.0408(16) 0.0591(18) 0.124(3) 0.0025(14) 0.0016(17) -0.0289(19)
O1 0.0576(13) 0.0341(10) 0.0481(11) 0.0005(9) 0.0046(9) 0.0139(8)
O2 0.0412(10) 0.0512(11) 0.0402(10) 0.0128(9) 0.0144(8) 0.0102(8)
O3 0.0417(14) 0.081(2) 0.174(3) 0.0164(13) -0.0013(17) -0.047(2)
O4 0.0548(19) 0.092(3) 0.296(6) -0.0152(17) 0.022(3) -0.077(3)
O5 0.116(2) 0.0623(15) 0.0496(13) 0.0163(15) 0.0204(14) 0.0153(11)
O6 0.301(6) 0.0359(15) 0.105(3) 0.040(2) 0.090(3) 0.0241(15)
S1 0.0359(3) 0.0318(3) 0.0338(3) 0.0044(2) 0.0069(2) 0.0082(2)
Cl1 0.0788(6) 0.0592(5) 0.0625(5) 0.0269(4) 0.0160(4) -0.0087(4)

loop_
_atom_type_symbol
_atom_type_description
_atom_type_scat_dispersion_real
_atom_type_scat_dispersion_imag
_atom_type_scat_source
C C 0.0033 0.0016 'International Tables Vol C Tables 4.2.6.8 and 6.1.1.4'
H H 0.0000 0.0000 'International Tables Vol C Tables 4.2.6.8 and 6.1.1.4'
N N 0.0061 0.0033 'International Tables Vol C Tables 4.2.6.8 and 6.1.1.4'
O O 0.0106 0.0060 'International Tables Vol C Tables 4.2.6.8 and 6.1.1.4'
S S 0.1246 0.1234 'International Tables Vol C Tables 4.2.6.8 and 6.1.1.4'
Cl Cl 0.1484 0.1585 'International Tables Vol C Tables 4.2.6.8 and 6.1.1.4'

loop_
_geom_angle_atom_site_label_1
_geom_angle_atom_site_label_2
_geom_angle_atom_site_label_3
_geom_angle
C2 C1 C6 121.7(2)
C2 C1 N1 129.6(2)
C6 C1 N1 108.7(2)
C3 C2 C1 117.3(3)
C3 C2 H2 121.4
C1 C2 H2 121.4
C4 C3 C2 121.8(3)
C4 C3 H3 119.1
C2 C3 H3 119.1
C5 C4 C3 120.8(3)
C5 C4 H4 119.6
C3 C4 H4 119.6
C4 C5 C6 118.9(3)
C4 C5 H5 120.5
C6 C5 H5 120.5
C5 C6 C1 119.5(3)
C5 C6 C7 133.1(3)
C1 C6 C7 107.4(2)
C8 C7 C12 118.4(2)
C8 C7 C6 133.6(3)
C12 C7 C6 107.9(2)
C7 C8 O5 119.2(3)
C7 C8 C9 120.5(3)
O5 C8 C9 119.8(3)
C8 C9 C10 119.4(3)
C8 C9 C26 118.3(3)
C10 C9 C26 122.2(3)
C11 C10 C9 120.8(3)
C11 C10 C13 116.0(2)
C9 C10 C13 123.2(2)
C10 C11 C12 118.5(2)
C10 C11 H11 120.8
C12 C11 H11 120.8
C11 C12 C7 122.3(2)
C11 C12 N1 129.1(2)
C7 C12 N1 108.6(2)
C14 C13 C18 115.5(3)
C14 C13 C10 118.3(2)
C18 C13 C10 126.2(3)
C13 C14 C15 122.7(3)
C13 C14 H14 118.7
C15 C14 H14 118.7
C16 C15 C14 119.1(3)
C16 C15 H15 120.5
C14 C15 H15 120.5
C17 C16 C15 120.6(3)
C17 C16 Cl1 119.2(2)
C15 C16 Cl1 120.2(2)
C16 C17 C18 118.5(3)
C16 C17 H17 120.8
C18 C17 H17 120.8
C17 C18 C13 123.6(3)
C17 C18 N2 116.1(3)
C13 C18 N2 120.3(3)
C24 C19 C20 121.3(3)
C24 C19 S1 118.9(2)
C20 C19 S1 119.8(2)
C19 C20 C21 118.2(3)
C19 C20 H20 120.9
C21 C20 H20 120.9
C22 C21 C20 120.8(3)
C22 C21 H21 119.6
C20 C21 H21 119.6
C21 C22 C23 120.6(3)
C21 C22 H22 119.7
C23 C22 H22 119.7
C24 C23 C22 120.0(3)
C24 C23 H23 120.0
C22 C23 H23 120.0
C23 C24 C19 119.1(3)
C23 C24 H24 120.5
C19 C24 H24 120.5
O5 C25 H25A 109.5
O5 C25 H25B 109.5
H25A C25 H25B 109.5
O5 C25 H25C 109.5
H25A C25 H25C 109.5
H25B C25 H25C 109.5
O6 C26 C9 126.5(4)
O6 C26 H26 116.7
C9 C26 H26 116.7
C12 N1 C1 107.4(2)
C12 N1 S1 121.09(17)
C1 N1 S1 121.81(17)
O3 N2 O4 122.1(3)
O3 N2 C18 119.9(3)
O4 N2 C18 118.0(3)
C25 O5 C8 109.6(4)
O1 S1 O2 120.52(12)
O1 S1 N1 106.44(11)
O2 S1 N1 105.99(11)
O1 S1 C19 109.19(13)
O2 S1 C19 108.75(12)
N1 S1 C19 104.80(11)

loop_
_geom_bond_atom_site_label_1
_geom_bond_atom_site_label_2
_geom_bond_distance
C1 C2 1.388(4)
C1 C6 1.396(4)
C1 N1 1.429(3)
C2 C3 1.380(4)
C2 H2 0.9300
C3 C4 1.379(4)
C3 H3 0.9300
C4 C5 1.375(4)
C4 H4 0.9300
C5 C6 1.391(4)
C5 H5 0.9300
C6 C7 1.449(4)
C7 C8 1.389(4)
C7 C12 1.398(4)
C8 O5 1.396(4)
C8 C9 1.398(4)
C9 C10 1.406(4)
C9 C26 1.477(5)
C10 C11 1.384(4)
C10 C13 1.494(4)
C11 C12 1.387(3)
C11 H11 0.9300
C12 N1 1.418(3)
C13 C14 1.382(4)
C13 C18 1.392(4)
C14 C15 1.382(4)
C14 H14 0.9300
C15 C16 1.380(4)
C15 H15 0.9300
C16 C17 1.369(4)
C16 Cl1 1.730(3)
C17 C18 1.375(4)
C17 H17 0.9300
C18 N2 1.469(4)
C19 C24 1.386(4)
C19 C20 1.389(4)
C19 S1 1.756(3)
C20 C21 1.390(4)
C20 H20 0.9300
C21 C22 1.364(5)
C21 H21 0.9300
C22 C23 1.382(5)
C22 H22 0.9300
C23 C24 1.380(4)
C23 H23 0.9300
C24 H24 0.9300
C25 O5 1.332(6)
C25 H25A 0.9600
C25 H25B 0.9600
C25 H25C 0.9600
C26 O6 1.178(5)
C26 H26 0.9300
N1 S1 1.680(2)
N2 O3 1.193(4)
N2 O4 1.220(4)
O1 S1 1.4191(19)
O2 S1 1.4226(19)

loop_
_geom_hbond_atom_site_label_D
_geom_hbond_atom_site_label_H
_geom_hbond_atom_site_label_A
_geom_hbond_site_symmetry_A
_geom_hbond_distance_DH
_geom_hbond_distance_HA
_geom_hbond_distance_DA
_geom_hbond_angle_DHA
C2 H2 O1 . 0.93 2.37 2.955(3) 121.0
C11 H11 O2 . 0.93 2.31 2.902(3) 121.0
C15 H15 O3 1_655 0.93 2.55 3.444(4) 160.8
C4 H4 Cg1 2_676 0.93 2.94 3.715(3) 142.0

loop_
_geom_torsion_atom_site_label_1
_geom_torsion_atom_site_label_2
_geom_torsion_atom_site_label_3
_geom_torsion_atom_site_label_4
_geom_torsion
C6 C1 C2 C3 -0.4(4)
N1 C1 C2 C3 -178.8(3)
C1 C2 C3 C4 0.2(5)
C2 C3 C4 C5 -0.2(5)
C3 C4 C5 C6 0.4(5)
C4 C5 C6 C1 -0.5(5)
C4 C5 C6 C7 -178.8(3)
C2 C1 C6 C5 0.6(4)
N1 C1 C6 C5 179.3(3)
C2 C1 C6 C7 179.2(2)
N1 C1 C6 C7 -2.1(3)
C5 C6 C7 C8 3.1(6)
C1 C6 C7 C8 -175.4(3)
C5 C6 C7 C12 180.0(3)
C1 C6 C7 C12 1.6(3)
C12 C7 C8 O5 -171.8(3)
C6 C7 C8 O5 4.8(6)
C12 C7 C8 C9 0.2(5)
C6 C7 C8 C9 176.9(3)
C7 C8 C9 C10 1.8(5)
O5 C8 C9 C10 173.8(3)
C7 C8 C9 C26 -177.6(4)
O5 C8 C9 C26 -5.6(6)
C8 C9 C10 C11 -1.2(5)
C26 C9 C10 C11 178.3(4)
C8 C9 C10 C13 177.2(3)
C26 C9 C10 C13 -3.4(6)
C9 C10 C11 C12 -1.5(4)
C13 C10 C11 C12 -180.0(2)
C10 C11 C12 C7 3.6(4)
C10 C11 C12 N1 -176.4(2)
C8 C7 C12 C11 -3.0(4)
C6 C7 C12 C11 179.5(2)
C8 C7 C12 N1 177.0(3)
C6 C7 C12 N1 -0.4(3)
C11 C10 C13 C14 69.0(3)
C9 C10 C13 C14 -109.5(3)
C11 C10 C13 C18 -108.5(3)
C9 C10 C13 C18 73.1(4)
C18 C13 C14 C15 -1.2(4)
C10 C13 C14 C15 -178.9(3)
C13 C14 C15 C16 -0.1(5)
C14 C15 C16 C17 0.2(5)
C14 C15 C16 Cl1 -179.0(2)
C15 C16 C17 C18 0.8(4)
Cl1 C16 C17 C18 -180.0(2)
C16 C17 C18 C13 -2.2(5)
C16 C17 C18 N2 177.4(3)
C14 C13 C18 C17 2.3(4)
C10 C13 C18 C17 179.8(3)
C14 C13 C18 N2 -177.2(3)
C10 C13 C18 N2 0.2(5)
C24 C19 C20 C21 -0.3(4)
S1 C19 C20 C21 178.4(2)
C19 C20 C21 C22 0.1(4)
C20 C21 C22 C23 0.5(5)
C21 C22 C23 C24 -0.9(5)
C22 C23 C24 C19 0.6(4)
C20 C19 C24 C23 0.0(4)
S1 C19 C24 C23 -178.8(2)
C8 C9 C26 O6 179.1(6)
C10 C9 C26 O6 -0.3(9)
C11 C12 N1 C1 179.2(2)
C7 C12 N1 C1 -0.8(3)
C11 C12 N1 S1 32.7(4)
C7 C12 N1 S1 -147.29(19)
C2 C1 N1 C12 -179.6(3)
C6 C1 N1 C12 1.8(3)
C2 C1 N1 S1 -33.4(4)
C6 C1 N1 S1 147.99(19)
C17 C18 N2 O3 -157.0(4)
C13 C18 N2 O3 22.6(6)
C17 C18 N2 O4 24.4(6)
C13 C18 N2 O4 -155.9(5)
C7 C8 O5 C25 -89.5(4)
C9 C8 O5 C25 98.3(4)
C12 N1 S1 O1 -174.10(19)
C1 N1 S1 O1 44.2(2)
C12 N1 S1 O2 -44.7(2)
C1 N1 S1 O2 173.67(19)
C12 N1 S1 C19 70.3(2)
C1 N1 S1 C19 -71.4(2)
C24 C19 S1 O1 168.4(2)
C20 C19 S1 O1 -10.4(2)
C24 C19 S1 O2 35.1(2)
C20 C19 S1 O2 -143.7(2)
C24 C19 S1 N1 -77.9(2)
C20 C19 S1 N1 103.3(2)
